data_7030231
loop_
_publ_author_name
'Weber, Lothar'
'Eickhoff, Daniel'
'Kahlert, Jan'
'B\"ohling, Lena'
'Brockhinke, Andreas'
'Stammler, Hans-Georg'
'Neumann, Beate'
'Fox, Mark A.'

_publ_section_title
;
 Diazaborolyl-boryl push-pull systems with ethynylene-arylene bridges as
 'turn-on' fluoride sensors.
;
_journal_issue 34
_journal_name_full 'Dalton transactions (Cambridge, England : 2003)'
_journal_page_first 10328
_journal_page_last 10346
_journal_paper_doi 10.1039/c2dt30438d
_journal_volume 41
_journal_year 2012
_chemical_formula_moiety 'C24 H26 B2 Br2 N4'
_chemical_formula_sum 'C24 H26 B2 Br2 N4'
_chemical_formula_weight 551.93
_chemical_name_systematic
;
?
;
_space_group_IT_number 14
_symmetry_cell_setting monoclinic
_symmetry_space_group_name_Hall '-P 2ybc'
_symmetry_space_group_name_H-M 'P 1 21/c 1'
_atom_sites_solution_hydrogens geom
_atom_sites_solution_primary direct
_atom_sites_solution_secondary difmap
_audit_creation_method SHELXL-97
_cell_angle_alpha 90.00
_cell_angle_beta 90.917(2)
_cell_angle_gamma 90.00
_cell_formula_units_Z 2
_cell_length_a 9.1033(5)
_cell_length_b 7.6616(4)
_cell_length_c 17.2575(9)
_cell_measurement_reflns_used 9704
_cell_measurement_temperature 100(2)
_cell_measurement_theta_max 144.064
_cell_measurement_theta_min 9.717
_cell_volume 1203.48(11)
_computing_cell_refinement 'APEX 2, Bruker AXS'
_computing_data_collection 'APEX 2, Bruker AXS'
_computing_data_reduction 'APEX 2, Bruker AXS'
_computing_molecular_graphics 'SHELXTL-PLUS (1990)'
_computing_publication_material 'SHELXL-97 (Sheldrick, 1997)'
_computing_structure_refinement 'SHELXL-97 (Sheldrick, 1997)'
_computing_structure_solution 'SHELXS-97 (Sheldrick, 1990)'
_diffrn_ambient_temperature 100(2)
_diffrn_measured_fraction_theta_full 0.987
_diffrn_measured_fraction_theta_max 0.987
_diffrn_measurement_device_type 'Bruker AXS X8 Prospector Ultra with APEX II'
_diffrn_measurement_method ccd
_diffrn_radiation_monochromator 'Quazar Montel multilayer optic Montel200'
_diffrn_radiation_source 'I\mS Incoatec Microfocus'
_diffrn_radiation_type CuK\a
_diffrn_radiation_wavelength 1.54178
_diffrn_reflns_av_R_equivalents 0.0439
_diffrn_reflns_av_sigmaI/netI 0.0201
_diffrn_reflns_limit_h_max 11
_diffrn_reflns_limit_h_min -11
_diffrn_reflns_limit_k_max 9
_diffrn_reflns_limit_k_min -9
_diffrn_reflns_limit_l_max 19
_diffrn_reflns_limit_l_min -21
_diffrn_reflns_number 20670
_diffrn_reflns_theta_full 71.99
_diffrn_reflns_theta_max 71.99
_diffrn_reflns_theta_min 4.86
_exptl_absorpt_coefficient_mu 4.412
_exptl_absorpt_correction_T_max 0.5387
_exptl_absorpt_correction_T_min 0.3212
_exptl_absorpt_correction_type multi-scan
_exptl_absorpt_process_details 'SADABS-2008/1 - Bruker AXS area detector scaling and absorption correction'
_exptl_crystal_colour yellow
_exptl_crystal_density_diffrn 1.523
_exptl_crystal_density_method 'not measured'
_exptl_crystal_description fragment
_exptl_crystal_F_000 556
_exptl_crystal_size_max 0.33
_exptl_crystal_size_mid 0.21
_exptl_crystal_size_min 0.16
_refine_diff_density_max 2.729
_refine_diff_density_min -1.804
_refine_diff_density_rms 0.114
_refine_ls_extinction_coef 0.0005(2)
_refine_ls_extinction_expression Fc^*^=kFc[1+0.001xFc^2^\l^3^/sin(2\q)]^-1/4^
_refine_ls_extinction_method SHELXL
_refine_ls_goodness_of_fit_ref 1.083
_refine_ls_hydrogen_treatment constr
_refine_ls_matrix_type full
_refine_ls_number_parameters 148
_refine_ls_number_reflns 2343
_refine_ls_number_restraints 0
_refine_ls_restrained_S_all 1.083
_refine_ls_R_factor_all 0.0501
_refine_ls_R_factor_gt 0.0500
_refine_ls_shift/su_max 0.001
_refine_ls_shift/su_mean 0.000
_refine_ls_structure_factor_coef Fsqd
_refine_ls_weighting_details 'calc w=1/[\s^2^(Fo^2^)+(0.0407P)^2^+6.0008P] where P=(Fo^2^+2Fc^2^)/3'
_refine_ls_weighting_scheme calc
_refine_ls_wR_factor_gt 0.1184
_refine_ls_wR_factor_ref 0.1184
_reflns_number_gt 2342
_reflns_number_total 2343
_reflns_threshold_expression >2sigma(I)
_cod_data_source_file c2dt30438d.txt
_cod_data_source_block compound15
_cod_depositor_comments
;
The following automatic conversions were performed:

'_symmetry_cell_setting' value 'Monoclinic' changed to 'monoclinic'
according to
/usr/data/users/saulius/automatic-downloads/retrospective/RSC/lib/dictionaries/cif_core.dic
dictionary named 'cif_core.dic' version 2.4.2 from 2011-04-26.

Automatic conversion script
Id: cif_fix_values 2281 2013-09-26 08:29:07Z andrius 
;
_cod_original_sg_symbol_H-M 'P 21/c'
_cod_database_code 7030231

loop_
_symmetry_equiv_pos_as_xyz
'x, y, z'
'-x, y+1/2, -z+1/2'
'-x, -y, -z'
'x, -y-1/2, z-1/2'

loop_
_atom_site_label
_atom_site_type_symbol
_atom_site_fract_x
_atom_site_fract_y
_atom_site_fract_z
_atom_site_U_iso_or_equiv
_atom_site_adp_type
_atom_site_occupancy
_atom_site_symmetry_multiplicity
_atom_site_calc_flag
_atom_site_refinement_flags
Br1 Br 0.91127(5) 0.72352(6) 0.54350(3) 0.0328(2) Uani 1 1 d .
N1 N 0.5897(3) 0.6912(4) 0.57551(17) 0.0188(6) Uani 1 1 d .
N2 N 0.7290(4) 0.4753(4) 0.63365(18) 0.0232(7) Uani 1 1 d .
B1 B 0.7355(5) 0.6235(5) 0.5853(2) 0.0224(9) Uani 1 1 d .
C1 C 0.4958(4) 0.5840(5) 0.6180(2) 0.0197(7) Uani 1 1 d .
C2 C 0.5824(5) 0.4535(5) 0.6551(2) 0.0221(8) Uani 1 1 d .
C3 C 0.5162(5) 0.3342(5) 0.7041(2) 0.0253(8) Uani 1 1 d .
H3 H 0.5728 0.2476 0.7303 0.030 Uiso 1 1 calc R
C4 C 0.3663(5) 0.3446(5) 0.7138(2) 0.0284(9) Uani 1 1 d .
H4 H 0.3202 0.2660 0.7483 0.034 Uiso 1 1 calc R
C5 C 0.2805(5) 0.4677(5) 0.6741(2) 0.0270(8) Uani 1 1 d .
H5 H 0.1771 0.4688 0.6807 0.032 Uiso 1 1 calc R
C6 C 0.3452(4) 0.5893(5) 0.6249(2) 0.0233(8) Uani 1 1 d .
H6 H 0.2876 0.6726 0.5973 0.028 Uiso 1 1 calc R
C7 C 0.8531(5) 0.3602(5) 0.6555(2) 0.0276(9) Uani 1 1 d .
H7 H 0.9412 0.4060 0.6282 0.033 Uiso 1 1 calc R
C8 C 0.8292(5) 0.1752(6) 0.6268(3) 0.0322(9) Uani 1 1 d .
H8A H 0.7503 0.1206 0.6561 0.048 Uiso 1 1 calc R
H8B H 0.9200 0.1080 0.6341 0.048 Uiso 1 1 calc R
H8C H 0.8020 0.1775 0.5716 0.048 Uiso 1 1 calc R
C9 C 0.8867(4) 0.3751(5) 0.7427(2) 0.0271(8) Uani 1 1 d .
H9A H 0.9072 0.4972 0.7559 0.041 Uiso 1 1 calc R
H9B H 0.9726 0.3033 0.7560 0.041 Uiso 1 1 calc R
H9C H 0.8018 0.3344 0.7718 0.041 Uiso 1 1 calc R
C10 C 0.5424(4) 0.8470(5) 0.5373(2) 0.0184(7) Uani 1 1 d .
C11 C 0.5814(4) 0.8754(5) 0.4608(2) 0.0193(7) Uani 1 1 d .
H11 H 0.6369 0.7902 0.4339 0.023 Uiso 1 1 calc R
C12 C 0.4609(4) 0.9714(5) 0.5763(2) 0.0202(7) Uani 1 1 d .
H12 H 0.4340 0.9516 0.6285 0.024 Uiso 1 1 calc R

loop_
_atom_site_aniso_label
_atom_site_aniso_U_11
_atom_site_aniso_U_22
_atom_site_aniso_U_33
_atom_site_aniso_U_23
_atom_site_aniso_U_13
_atom_site_aniso_U_12
Br1 0.0295(3) 0.0266(3) 0.0423(3) 0.00029(17) 0.00354(18) 0.00220(16)
N1 0.0272(16) 0.0119(14) 0.0171(14) 0.0005(11) -0.0003(12) 0.0025(12)
N2 0.0304(17) 0.0167(15) 0.0223(15) -0.0011(12) -0.0048(13) 0.0064(13)
B1 0.029(2) 0.0159(19) 0.022(2) -0.0045(16) -0.0002(17) 0.0028(16)
C1 0.0317(19) 0.0124(16) 0.0150(16) -0.0018(13) -0.0012(14) -0.0002(14)
C2 0.040(2) 0.0121(16) 0.0141(16) -0.0035(13) -0.0040(15) 0.0024(15)
C3 0.041(2) 0.0175(18) 0.0176(18) -0.0003(14) -0.0039(15) 0.0003(16)
C4 0.052(3) 0.0159(18) 0.0171(17) -0.0018(14) 0.0029(17) -0.0077(17)
C5 0.031(2) 0.025(2) 0.0248(19) -0.0069(16) 0.0049(16) -0.0054(17)
C6 0.034(2) 0.0167(17) 0.0195(17) -0.0024(14) -0.0015(15) -0.0008(15)
C7 0.031(2) 0.0204(19) 0.031(2) 0.0030(16) -0.0025(16) 0.0051(16)
C8 0.039(2) 0.026(2) 0.032(2) -0.0022(17) -0.0005(18) 0.0093(18)
C9 0.029(2) 0.0259(19) 0.0260(19) 0.0061(16) -0.0045(16) -0.0019(16)
C10 0.0246(17) 0.0109(15) 0.0197(17) 0.0000(13) -0.0026(14) 0.0009(14)
C11 0.0257(18) 0.0144(17) 0.0179(17) -0.0034(13) 0.0021(14) 0.0032(14)
C12 0.0277(19) 0.0171(17) 0.0157(16) -0.0004(13) 0.0013(14) 0.0015(14)

loop_
_atom_type_symbol
_atom_type_description
_atom_type_scat_dispersion_real
_atom_type_scat_dispersion_imag
_atom_type_scat_source
C C 0.0033 0.0016 'International Tables Vol C Tables 4.2.6.8 and 6.1.1.4'
H H 0.0000 0.0000 'International Tables Vol C Tables 4.2.6.8 and 6.1.1.4'
B B 0.0013 0.0007 'International Tables Vol C Tables 4.2.6.8 and 6.1.1.4'
Br Br -0.2901 2.4595 'International Tables Vol C Tables 4.2.6.8 and 6.1.1.4'
N N 0.0061 0.0033 'International Tables Vol C Tables 4.2.6.8 and 6.1.1.4'

loop_
_geom_angle_atom_site_label_1
_geom_angle_atom_site_label_2
_geom_angle_atom_site_label_3
_geom_angle
_geom_angle_site_symmetry_1
_geom_angle_site_symmetry_3
C1 N1 B1 107.3(3) . .
C1 N1 C10 123.4(3) . .
B1 N1 C10 129.0(3) . .
C2 N2 B1 107.6(3) . .
C2 N2 C7 126.1(3) . .
B1 N2 C7 126.3(3) . .
N2 B1 N1 108.3(3) . .
N2 B1 Br1 125.8(3) . .
N1 B1 Br1 125.8(3) . .
C6 C1 N1 130.1(3) . .
C6 C1 C2 121.9(3) . .
N1 C1 C2 108.1(3) . .
C3 C2 N2 131.6(4) . .
C3 C2 C1 119.6(4) . .
N2 C2 C1 108.7(3) . .
C4 C3 C2 118.4(4) . .
C4 C3 H3 120.8 . .
C2 C3 H3 120.8 . .
C3 C4 C5 121.8(4) . .
C3 C4 H4 119.1 . .
C5 C4 H4 119.1 . .
C4 C5 C6 120.7(4) . .
C4 C5 H5 119.7 . .
C6 C5 H5 119.7 . .
C1 C6 C5 117.5(4) . .
C1 C6 H6 121.2 . .
C5 C6 H6 121.2 . .
N2 C7 C8 111.7(3) . .
N2 C7 C9 110.2(3) . .
C8 C7 C9 114.5(3) . .
N2 C7 H7 106.6 . .
C8 C7 H7 106.6 . .
C9 C7 H7 106.6 . .
C7 C8 H8A 109.5 . .
C7 C8 H8B 109.5 . .
H8A C8 H8B 109.5 . .
C7 C8 H8C 109.5 . .
H8A C8 H8C 109.5 . .
H8B C8 H8C 109.5 . .
C7 C9 H9A 109.5 . .
C7 C9 H9B 109.5 . .
H9A C9 H9B 109.5 . .
C7 C9 H9C 109.5 . .
H9A C9 H9C 109.5 . .
H9B C9 H9C 109.5 . .
C11 C10 C12 120.0(3) . .
C11 C10 N1 119.4(3) . .
C12 C10 N1 120.6(3) . .
C10 C11 C12 119.8(3) . 3_676
C10 C11 H11 120.1 . .
C12 C11 H11 120.1 3_676 .
C11 C12 C10 120.2(3) 3_676 .
C11 C12 H12 119.9 3_676 .
C10 C12 H12 119.9 . .

loop_
_geom_bond_atom_site_label_1
_geom_bond_atom_site_label_2
_geom_bond_distance
_geom_bond_site_symmetry_2
Br1 B1 1.925(5) .
N1 C1 1.401(5) .
N1 B1 1.433(5) .
N1 C10 1.427(4) .
N2 C2 1.401(5) .
N2 B1 1.411(5) .
N2 C7 1.477(5) .
C1 C6 1.378(6) .
C1 C2 1.420(5) .
C2 C3 1.389(5) .
C3 C4 1.380(6) .
C3 H3 0.9500 .
C4 C5 1.396(6) .
C4 H4 0.9500 .
C5 C6 1.397(6) .
C5 H5 0.9500 .
C6 H6 0.9500 .
C7 C8 1.516(6) .
C7 C9 1.535(5) .
C7 H7 1.0000 .
C8 H8A 0.9800 .
C8 H8B 0.9800 .
C8 H8C 0.9800 .
C9 H9A 0.9800 .
C9 H9B 0.9800 .
C9 H9C 0.9800 .
C10 C11 1.389(5) .
C10 C12 1.389(5) .
C11 C12 1.389(5) 3_676
C11 H11 0.9500 .
C12 C11 1.389(5) 3_676
C12 H12 0.9500 .
